data_7157021
loop_
_publ_author_name
'Liu, Dan'
'Sun, Jing'
'Zhang, Yu'
'Yan, Chao-Guo'

_publ_section_title
;
 Diastereoselective synthesis of spirocyclic
 isoxazolo[5,4-c]pyrrolo[2,1-a]isoquinolines via cascade double [3 +
 2]cycloadditions.
;
_journal_issue 34
_journal_name_full 'Organic &amp; biomolecular chemistry'
_journal_page_first 8008
_journal_page_last 8013
_journal_paper_doi 10.1039/c9ob01474h
_journal_volume 17
_journal_year 2019
_chemical_formula_moiety 'C36 H29 N5 O2'
_chemical_formula_sum 'C36 H29 N5 O2'
_chemical_formula_weight 563.64
_space_group_crystal_system triclinic
_space_group_IT_number 2
_space_group_name_Hall '-P 1'
_space_group_name_H-M_alt 'P -1'
_symmetry_space_group_name_Hall '-P 1'
_symmetry_space_group_name_H-M 'P -1'
_atom_sites_solution_hydrogens geom
_audit_creation_method SHELXL-2014/7
_audit_update_record
;
2019-07-01 deposited with the CCDC.    2019-08-07 downloaded from the CCDC.
;
_cell_angle_alpha 96.214(2)
_cell_angle_beta 96.001(2)
_cell_angle_gamma 98.326(2)
_cell_formula_units_Z 2
_cell_length_a 7.7920(5)
_cell_length_b 12.8131(8)
_cell_length_c 14.7154(9)
_cell_measurement_reflns_used 5936
_cell_measurement_temperature 273(2)
_cell_measurement_theta_max 25.78
_cell_measurement_theta_min 2.66
_cell_volume 1434.32(16)
_computing_cell_refinement 'Bruker SAINT'
_computing_data_collection 'Bruker APEX2'
_computing_data_reduction 'Bruker SAINT'
_computing_molecular_graphics 'Bruker SHELXTL'
_computing_publication_material 'Bruker SHELXTL'
_computing_structure_refinement 'SHELXL-2014/7 (Sheldrick, 2014)'
_computing_structure_solution 'SHELXS-97 (Sheldrick 2008)'
_diffrn_ambient_temperature 273(2)
_diffrn_measured_fraction_theta_full 0.994
_diffrn_measured_fraction_theta_max 0.995
_diffrn_measurement_device_type 'CCD area detector'
_diffrn_measurement_method 'phi and omega scans'
_diffrn_radiation_source 'fine-focus sealed tube'
_diffrn_radiation_type MoK\a
_diffrn_radiation_wavelength 0.71073
_diffrn_reflns_av_R_equivalents 0.0510
_diffrn_reflns_av_unetI/netI 0.0586
_diffrn_reflns_Laue_measured_fraction_full 0.994
_diffrn_reflns_Laue_measured_fraction_max 0.995
_diffrn_reflns_limit_h_max 9
_diffrn_reflns_limit_h_min -9
_diffrn_reflns_limit_k_max 15
_diffrn_reflns_limit_k_min -15
_diffrn_reflns_limit_l_max 18
_diffrn_reflns_limit_l_min -18
_diffrn_reflns_number 20659
_diffrn_reflns_point_group_measured_fraction_full 0.994
_diffrn_reflns_point_group_measured_fraction_max 0.995
_diffrn_reflns_theta_full 25.242
_diffrn_reflns_theta_max 25.999
_diffrn_reflns_theta_min 2.271
_exptl_absorpt_coefficient_mu 0.083
_exptl_absorpt_correction_T_max 0.984
_exptl_absorpt_correction_T_min 0.980
_exptl_absorpt_correction_type multi-scan
_exptl_absorpt_process_details sadabs
_exptl_crystal_colour yellow
_exptl_crystal_density_diffrn 1.305
_exptl_crystal_description block
_exptl_crystal_F_000 592
_exptl_crystal_size_max 0.240
_exptl_crystal_size_mid 0.220
_exptl_crystal_size_min 0.200
_refine_diff_density_max 0.148
_refine_diff_density_min -0.221
_refine_diff_density_rms 0.042
_refine_ls_extinction_method none
_refine_ls_goodness_of_fit_ref 1.012
_refine_ls_hydrogen_treatment constr
_refine_ls_matrix_type full
_refine_ls_number_parameters 390
_refine_ls_number_reflns 5621
_refine_ls_number_restraints 0
_refine_ls_restrained_S_all 1.012
_refine_ls_R_factor_all 0.1027
_refine_ls_R_factor_gt 0.0518
_refine_ls_shift/su_max 0.000
_refine_ls_shift/su_mean 0.000
_refine_ls_structure_factor_coef Fsqd
_refine_ls_weighting_details 'w=1/[\s^2^(Fo^2^)+(0.0589P)^2^+0.2420P] where P=(Fo^2^+2Fc^2^)/3'
_refine_ls_weighting_scheme calc
_refine_ls_wR_factor_gt 0.1087
_refine_ls_wR_factor_ref 0.1269
_reflns_Friedel_coverage 0.000
_reflns_number_gt 3514
_reflns_number_total 5621
_reflns_threshold_expression 'I > 2\s(I)'
_cod_data_source_file c9ob01474h2.cif
_cod_data_source_block 3a
_cod_depositor_comments 'Adding full bibliography for 7157016--7157029.cif.'
_cod_database_code 7157021
_shelx_shelxl_version_number 2014/7
_shelx_space_group_comment
; 
The symmetry employed for this shelxl refinement is uniquely defined 
by the following loop, which should always be used as a source of 
symmetry information in preference to the above space-group names. 
They are only intended as comments. 
;
_shelx_estimated_absorpt_t_min 0.980
_shelx_estimated_absorpt_t_max 0.984

loop_
_space_group_symop_operation_xyz
'x, y, z'
'-x, -y, -z'

loop_
_atom_site_label
_atom_site_type_symbol
_atom_site_fract_x
_atom_site_fract_y
_atom_site_fract_z
_atom_site_U_iso_or_equiv
_atom_site_adp_type
_atom_site_occupancy
_atom_site_site_symmetry_order
_atom_site_calc_flag
_atom_site_refinement_flags_posn
_atom_site_refinement_flags_adp
C1 C 0.3701(2) 0.26445(15) 0.55452(11) 0.0332(4) Uani 1 1 d . .
H1 H 0.4885 0.2833 0.5383 0.040 Uiso 1 1 calc R U
C2 C 0.3137(2) 0.14640(14) 0.52752(12) 0.0317(4) Uani 1 1 d . .
C3 C 0.3594(2) 0.07366(16) 0.58536(13) 0.0397(5) Uani 1 1 d . .
H3 H 0.4268 0.0977 0.6417 0.048 Uiso 1 1 calc R U
C4 C 0.3055(3) -0.03462(16) 0.56021(14) 0.0452(5) Uani 1 1 d . .
H4 H 0.3380 -0.0828 0.5992 0.054 Uiso 1 1 calc R U
C5 C 0.2042(3) -0.07043(17) 0.47769(14) 0.0457(5) Uani 1 1 d . .
H5 H 0.1654 -0.1428 0.4612 0.055 Uiso 1 1 calc R U
C6 C 0.1601(3) 0.00126(17) 0.41936(13) 0.0427(5) Uani 1 1 d . .
H6 H 0.0910 -0.0233 0.3636 0.051 Uiso 1 1 calc R U
C7 C 0.2172(2) 0.10971(16) 0.44259(12) 0.0356(5) Uani 1 1 d . .
C8 C 0.1707(3) 0.18786(16) 0.37855(12) 0.0423(5) Uani 1 1 d . .
H8 H 0.0639 0.1554 0.3382 0.051 Uiso 1 1 calc R U
C9 C 0.1396(3) 0.29301(17) 0.42621(13) 0.0476(5) Uani 1 1 d . .
H9 H 0.0185 0.2881 0.4398 0.057 Uiso 1 1 calc R U
C10 C 0.2157(3) 0.41477(15) 0.56911(12) 0.0377(5) Uani 1 1 d . .
H10 H 0.0976 0.3955 0.5856 0.045 Uiso 1 1 calc R U
C11 C 0.2287(3) 0.51778(18) 0.53144(13) 0.0440(5) Uani 1 1 d . .
C12 C 0.3205(3) 0.2125(2) 0.94789(14) 0.0617(7) Uani 1 1 d . .
H12 H 0.4386 0.2405 0.9531 0.074 Uiso 1 1 calc R U
C13 C 0.2459(4) 0.1843(3) 1.02446(17) 0.0877(9) Uani 1 1 d . .
H13 H 0.3143 0.1939 1.0813 0.105 Uiso 1 1 calc R U
C14 C 0.0741(5) 0.1427(3) 1.0180(2) 0.0882(9) Uani 1 1 d . .
H14 H 0.0247 0.1243 1.0700 0.106 Uiso 1 1 calc R U
C15 C -0.0263(4) 0.1282(2) 0.93364(18) 0.0762(8) Uani 1 1 d . .
H15 H -0.1437 0.0988 0.9286 0.091 Uiso 1 1 calc R U
C16 C 0.0455(3) 0.15676(18) 0.85652(15) 0.0545(6) Uani 1 1 d . .
H16 H -0.0234 0.1475 0.7998 0.065 Uiso 1 1 calc R U
C17 C 0.2199(3) 0.19909(15) 0.86397(12) 0.0387(5) Uani 1 1 d . .
C18 C 0.2223(2) 0.25160(14) 0.70369(12) 0.0302(4) Uani 1 1 d . .
C19 C 0.3713(2) 0.30459(14) 0.65772(11) 0.0305(4) Uani 1 1 d . .
C20 C 0.5253(2) 0.29361(15) 0.72303(12) 0.0335(4) Uani 1 1 d . .
C21 C 0.7112(2) 0.3271(2) 0.71104(15) 0.0536(6) Uani 1 1 d . .
H21A H 0.7839 0.3225 0.7668 0.080 Uiso 1 1 calc R U
H21B H 0.7275 0.3991 0.6971 0.080 Uiso 1 1 calc R U
H21C H 0.7424 0.2814 0.6614 0.080 Uiso 1 1 calc R U
C22 C 0.3488(2) 0.42384(14) 0.65504(12) 0.0342(4) Uani 1 1 d . .
H22 H 0.4595 0.4625 0.6418 0.041 Uiso 1 1 calc R U
C23 C 0.3026(2) 0.47904(14) 0.74283(12) 0.0353(5) Uani 1 1 d . .
C24 C 0.1365(3) 0.49998(17) 0.75387(14) 0.0484(5) Uani 1 1 d . .
H24 H 0.0485 0.4822 0.7045 0.058 Uiso 1 1 calc R U
C25 C 0.0985(3) 0.54709(19) 0.83724(16) 0.0624(7) Uani 1 1 d . .
H25 H -0.0140 0.5614 0.8425 0.075 Uiso 1 1 calc R U
C26 C 0.2252(4) 0.57313(18) 0.91265(15) 0.0594(6) Uani 1 1 d . .
C27 C 0.1829(4) 0.6217(3) 1.00399(18) 0.1010(11) Uani 1 1 d . .
H27A H 0.0591 0.6210 1.0012 0.151 Uiso 1 1 calc R U
H27B H 0.2423 0.6937 1.0173 0.151 Uiso 1 1 calc R U
H27C H 0.2204 0.5814 1.0515 0.151 Uiso 1 1 calc R U
C28 C 0.3916(3) 0.55534(17) 0.90057(14) 0.0570(6) Uani 1 1 d . .
H28 H 0.4799 0.5742 0.9497 0.068 Uiso 1 1 calc R U
C29 C 0.4309(3) 0.51028(15) 0.81753(13) 0.0462(5) Uani 1 1 d . .
H29 H 0.5453 0.5006 0.8114 0.055 Uiso 1 1 calc R U
C30 C 0.3058(3) 0.23126(17) 0.31839(12) 0.0461(5) Uani 1 1 d . .
C31 C 0.4282(3) 0.17391(17) 0.27112(13) 0.0453(5) Uani 1 1 d . .
C32 C 0.5893(3) 0.22711(19) 0.25654(16) 0.0599(6) Uani 1 1 d . .
H32 H 0.6219 0.2986 0.2795 0.072 Uiso 1 1 calc R U
C33 C 0.7011(4) 0.1756(2) 0.20865(19) 0.0740(8) Uani 1 1 d . .
H33 H 0.8083 0.2124 0.1990 0.089 Uiso 1 1 calc R U
C34 C 0.6551(4) 0.0698(2) 0.17487(18) 0.0735(8) Uani 1 1 d . .
H34 H 0.7308 0.0351 0.1423 0.088 Uiso 1 1 calc R U
C35 C 0.4970(3) 0.01572(19) 0.18938(15) 0.0606(7) Uani 1 1 d . .
H35 H 0.4661 -0.0559 0.1666 0.073 Uiso 1 1 calc R U
C36 C 0.3834(3) 0.06658(17) 0.23748(13) 0.0507(6) Uani 1 1 d . .
H36 H 0.2770 0.0291 0.2474 0.061 Uiso 1 1 calc R U
N1 N 0.2564(2) 0.32898(13) 0.50713(10) 0.0448(4) Uani 1 1 d . .
N2 N 0.2351(3) 0.59876(16) 0.50621(14) 0.0638(6) Uani 1 1 d . .
N3 N 0.48258(19) 0.25445(12) 0.79584(10) 0.0364(4) Uani 1 1 d . .
N4 N 0.29877(19) 0.22937(12) 0.78610(10) 0.0338(4) Uani 1 1 d . .
N5 N 0.2995(3) 0.32839(15) 0.30687(12) 0.0651(6) Uani 1 1 d . .
O1 O 0.06699(16) 0.23648(10) 0.67596(9) 0.0404(3) Uani 1 1 d . .
O2 O 0.1715(2) 0.36539(13) 0.35837(9) 0.0684(5) Uani 1 1 d . .

loop_
_atom_site_aniso_label
_atom_site_aniso_U_11
_atom_site_aniso_U_22
_atom_site_aniso_U_33
_atom_site_aniso_U_23
_atom_site_aniso_U_13
_atom_site_aniso_U_12
C1 0.0312(10) 0.0416(12) 0.0282(10) 0.0065(8) 0.0030(8) 0.0088(9)
C2 0.0285(10) 0.0392(11) 0.0289(10) 0.0041(8) 0.0047(8) 0.0093(8)
C3 0.0434(12) 0.0461(13) 0.0306(10) 0.0021(9) 0.0026(9) 0.0135(10)
C4 0.0539(13) 0.0421(13) 0.0431(12) 0.0082(10) 0.0102(11) 0.0145(10)
C5 0.0504(13) 0.0392(12) 0.0462(12) -0.0026(10) 0.0131(11) 0.0028(10)
C6 0.0376(12) 0.0520(14) 0.0351(11) -0.0037(10) 0.0049(9) 0.0019(10)
C7 0.0324(11) 0.0437(12) 0.0307(10) 0.0019(9) 0.0045(9) 0.0072(9)
C8 0.0433(12) 0.0508(13) 0.0310(10) -0.0018(9) -0.0056(9) 0.0143(10)
C9 0.0512(13) 0.0607(14) 0.0333(11) 0.0031(10) -0.0012(10) 0.0240(11)
C10 0.0457(12) 0.0372(11) 0.0319(10) 0.0074(9) 0.0040(9) 0.0101(9)
C11 0.0507(13) 0.0459(14) 0.0378(11) 0.0097(10) 0.0054(10) 0.0121(11)
C12 0.0663(16) 0.0798(18) 0.0353(12) 0.0149(11) 0.0031(12) -0.0039(13)
C13 0.104(2) 0.116(3) 0.0398(14) 0.0256(15) 0.0072(16) -0.004(2)
C14 0.109(3) 0.102(2) 0.0583(18) 0.0278(16) 0.0382(19) 0.0010(19)
C15 0.0733(19) 0.087(2) 0.0702(19) 0.0222(15) 0.0290(16) -0.0051(15)
C16 0.0516(15) 0.0639(15) 0.0467(13) 0.0090(11) 0.0128(11) -0.0013(12)
C17 0.0486(13) 0.0352(11) 0.0332(11) 0.0069(9) 0.0090(10) 0.0052(9)
C18 0.0303(11) 0.0288(10) 0.0306(10) 0.0005(8) 0.0008(8) 0.0065(8)
C19 0.0273(10) 0.0346(11) 0.0288(9) 0.0030(8) 0.0014(8) 0.0041(8)
C20 0.0312(11) 0.0371(11) 0.0315(10) 0.0004(9) 0.0010(9) 0.0080(8)
C21 0.0289(12) 0.0808(17) 0.0505(13) 0.0054(12) 0.0039(10) 0.0094(11)
C22 0.0355(11) 0.0339(11) 0.0327(10) 0.0068(8) 0.0031(9) 0.0029(9)
C23 0.0426(12) 0.0275(10) 0.0336(10) 0.0050(8) 0.0005(9) 0.0012(9)
C24 0.0430(13) 0.0531(14) 0.0436(12) -0.0065(10) 0.0020(10) 0.0012(10)
C25 0.0549(15) 0.0662(17) 0.0616(16) -0.0136(13) 0.0173(13) 0.0033(12)
C26 0.0807(19) 0.0473(14) 0.0453(13) -0.0078(11) 0.0135(14) 0.0002(13)
C27 0.120(3) 0.111(3) 0.0615(17) -0.0317(17) 0.0230(18) 0.006(2)
C28 0.0786(18) 0.0469(14) 0.0395(12) -0.0028(10) -0.0101(12) 0.0079(12)
C29 0.0523(14) 0.0382(12) 0.0451(12) -0.0004(10) -0.0058(11) 0.0096(10)
C30 0.0689(15) 0.0448(13) 0.0270(10) 0.0068(9) 0.0017(10) 0.0183(11)
C31 0.0682(15) 0.0447(13) 0.0278(10) 0.0115(9) 0.0074(10) 0.0183(12)
C32 0.0779(18) 0.0438(14) 0.0621(15) 0.0177(11) 0.0163(14) 0.0094(13)
C33 0.0760(18) 0.0613(18) 0.097(2) 0.0283(15) 0.0405(16) 0.0182(14)
C34 0.087(2) 0.0666(19) 0.0843(19) 0.0241(15) 0.0424(16) 0.0358(16)
C35 0.0848(19) 0.0477(14) 0.0548(14) 0.0067(11) 0.0171(14) 0.0221(14)
C36 0.0668(15) 0.0474(14) 0.0395(12) 0.0075(10) 0.0112(11) 0.0096(12)
N1 0.0611(12) 0.0438(10) 0.0305(9) 0.0016(7) -0.0061(8) 0.0222(9)
N2 0.0761(15) 0.0547(13) 0.0668(13) 0.0236(11) 0.0108(11) 0.0171(11)
N3 0.0303(9) 0.0435(10) 0.0348(9) 0.0042(7) -0.0018(7) 0.0093(7)
N4 0.0325(9) 0.0383(9) 0.0305(8) 0.0071(7) 0.0027(7) 0.0042(7)
N5 0.1118(17) 0.0558(13) 0.0386(10) 0.0116(9) 0.0203(11) 0.0374(12)
O1 0.0280(8) 0.0484(9) 0.0429(8) 0.0042(6) -0.0002(6) 0.0038(6)
O2 0.1136(14) 0.0671(11) 0.0369(8) 0.0117(8) 0.0064(9) 0.0538(10)

loop_
_atom_type_symbol
_atom_type_description
_atom_type_scat_dispersion_real
_atom_type_scat_dispersion_imag
_atom_type_scat_source
C C 0.0033 0.0016 'International Tables Vol C Tables 4.2.6.8 and 6.1.1.4'
H H 0.0000 0.0000 'International Tables Vol C Tables 4.2.6.8 and 6.1.1.4'
N N 0.0061 0.0033 'International Tables Vol C Tables 4.2.6.8 and 6.1.1.4'
O O 0.0106 0.0060 'International Tables Vol C Tables 4.2.6.8 and 6.1.1.4'

loop_
_geom_angle_atom_site_label_1
_geom_angle_atom_site_label_2
_geom_angle_atom_site_label_3
_geom_angle
N1 C1 C2 113.16(15)
N1 C1 C19 103.53(13)
C2 C1 C19 115.59(14)
N1 C1 H1 108.1
C2 C1 H1 108.1
C19 C1 H1 108.1
C7 C2 C3 119.25(18)
C7 C2 C1 119.47(16)
C3 C2 C1 121.27(16)
C2 C3 C4 120.79(18)
C2 C3 H3 119.6
C4 C3 H3 119.6
C5 C4 C3 119.80(19)
C5 C4 H4 120.1
C3 C4 H4 120.1
C4 C5 C6 119.7(2)
C4 C5 H5 120.1
C6 C5 H5 120.1
C5 C6 C7 121.02(19)
C5 C6 H6 119.5
C7 C6 H6 119.5
C2 C7 C6 119.31(18)
C2 C7 C8 119.62(17)
C6 C7 C8 121.04(17)
C7 C8 C9 114.56(16)
C7 C8 C30 118.87(16)
C9 C8 C30 98.09(17)
C7 C8 H8 108.2
C9 C8 H8 108.2
C30 C8 H8 108.2
N1 C9 O2 109.40(18)
N1 C9 C8 112.85(16)
O2 C9 C8 103.30(15)
N1 C9 H9 110.4
O2 C9 H9 110.4
C8 C9 H9 110.4
N1 C10 C11 113.89(15)
N1 C10 C22 105.03(14)
C11 C10 C22 109.85(16)
N1 C10 H10 109.3
C11 C10 H10 109.3
C22 C10 H10 109.3
N2 C11 C10 176.6(2)
C17 C12 C13 119.7(2)
C17 C12 H12 120.1
C13 C12 H12 120.1
C14 C13 C12 120.9(3)
C14 C13 H13 119.5
C12 C13 H13 119.5
C13 C14 C15 119.3(2)
C13 C14 H14 120.3
C15 C14 H14 120.3
C14 C15 C16 120.6(3)
C14 C15 H15 119.7
C16 C15 H15 119.7
C17 C16 C15 119.5(2)
C17 C16 H16 120.2
C15 C16 H16 120.2
C12 C17 C16 119.84(19)
C12 C17 N4 118.92(19)
C16 C17 N4 121.24(18)
O1 C18 N4 126.94(17)
O1 C18 C19 127.72(16)
N4 C18 C19 105.25(15)
C20 C19 C18 101.23(14)
C20 C19 C1 118.13(14)
C18 C19 C1 115.52(15)
C20 C19 C22 111.87(14)
C18 C19 C22 107.81(14)
C1 C19 C22 102.24(13)
N3 C20 C21 121.18(17)
N3 C20 C19 113.03(16)
C21 C20 C19 125.75(17)
C20 C21 H21A 109.5
C20 C21 H21B 109.5
H21A C21 H21B 109.5
C20 C21 H21C 109.5
H21A C21 H21C 109.5
H21B C21 H21C 109.5
C23 C22 C10 116.70(15)
C23 C22 C19 115.11(14)
C10 C22 C19 101.10(14)
C23 C22 H22 107.8
C10 C22 H22 107.8
C19 C22 H22 107.8
C24 C23 C29 117.27(18)
C24 C23 C22 123.27(17)
C29 C23 C22 119.46(17)
C23 C24 C25 121.2(2)
C23 C24 H24 119.4
C25 C24 H24 119.4
C26 C25 C24 121.0(2)
C26 C25 H25 119.5
C24 C25 H25 119.5
C28 C26 C25 117.5(2)
C28 C26 C27 121.4(2)
C25 C26 C27 121.1(2)
C26 C27 H27A 109.5
C26 C27 H27B 109.5
H27A C27 H27B 109.5
C26 C27 H27C 109.5
H27A C27 H27C 109.5
H27B C27 H27C 109.5
C26 C28 C29 121.7(2)
C26 C28 H28 119.2
C29 C28 H28 119.2
C28 C29 C23 121.2(2)
C28 C29 H29 119.4
C23 C29 H29 119.4
N5 C30 C31 119.46(19)
N5 C30 C8 112.48(18)
C31 C30 C8 127.97(18)
C32 C31 C36 118.6(2)
C32 C31 C30 120.3(2)
C36 C31 C30 121.1(2)
C33 C32 C31 120.9(2)
C33 C32 H32 119.6
C31 C32 H32 119.6
C32 C33 C34 120.2(2)
C32 C33 H33 119.9
C34 C33 H33 119.9
C35 C34 C33 119.7(2)
C35 C34 H34 120.1
C33 C34 H34 120.1
C34 C35 C36 120.6(2)
C34 C35 H35 119.7
C36 C35 H35 119.7
C35 C36 C31 120.0(2)
C35 C36 H36 120.0
C31 C36 H36 120.0
C9 N1 C10 117.66(15)
C9 N1 C1 125.34(16)
C10 N1 C1 112.00(14)
C20 N3 N4 107.64(14)
C18 N4 N3 112.47(14)
C18 N4 C17 129.37(16)
N3 N4 C17 117.60(15)
C30 N5 O2 108.83(18)
N5 O2 C9 106.85(14)

loop_
_geom_bond_atom_site_label_1
_geom_bond_atom_site_label_2
_geom_bond_distance
C1 N1 1.471(2)
C1 C2 1.510(3)
C1 C19 1.548(2)
C1 H1 0.9800
C2 C7 1.386(2)
C2 C3 1.387(3)
C3 C4 1.388(3)
C3 H3 0.9300
C4 C5 1.372(3)
C4 H4 0.9300
C5 C6 1.378(3)
C5 H5 0.9300
C6 C7 1.390(3)
C6 H6 0.9300
C7 C8 1.503(3)
C8 C9 1.514(3)
C8 C30 1.527(3)
C8 H8 0.9800
C9 N1 1.411(2)
C9 O2 1.451(3)
C9 H9 0.9800
C10 N1 1.444(2)
C10 C11 1.480(3)
C10 C22 1.532(2)
C10 H10 0.9800
C11 N2 1.135(3)
C12 C17 1.372(3)
C12 C13 1.379(3)
C12 H12 0.9300
C13 C14 1.356(4)
C13 H13 0.9300
C14 C15 1.375(4)
C14 H14 0.9300
C15 C16 1.378(3)
C15 H15 0.9300
C16 C17 1.377(3)
C16 H16 0.9300
C17 N4 1.420(2)
C18 O1 1.216(2)
C18 N4 1.371(2)
C18 C19 1.518(3)
C19 C20 1.490(2)
C19 C22 1.567(2)
C20 N3 1.286(2)
C20 C21 1.484(3)
C21 H21A 0.9600
C21 H21B 0.9600
C21 H21C 0.9600
C22 C23 1.507(2)
C22 H22 0.9800
C23 C24 1.382(3)
C23 C29 1.388(3)
C24 C25 1.387(3)
C24 H24 0.9300
C25 C26 1.383(3)
C25 H25 0.9300
C26 C28 1.375(3)
C26 C27 1.508(3)
C27 H27A 0.9600
C27 H27B 0.9600
C27 H27C 0.9600
C28 C29 1.377(3)
C28 H28 0.9300
C29 H29 0.9300
C30 N5 1.281(3)
C30 C31 1.471(3)
C31 C32 1.388(3)
C31 C36 1.391(3)
C32 C33 1.373(3)
C32 H32 0.9300
C33 C34 1.374(4)
C33 H33 0.9300
C34 C35 1.372(3)
C34 H34 0.9300
C35 C36 1.381(3)
C35 H35 0.9300
C36 H36 0.9300
N3 N4 1.410(2)
N5 O2 1.418(2)
